data_7032578
loop_
_publ_author_name
'Bauer, Heiko'
'Gl\"ockner, Andreas'
'Tagne Kuate, Alain C.'
'Sch\"afer, Sebastian'
'Sun, Yu'
'Freytag, Matthias'
'Tamm, Matthias'
'Walter, Marc D.'
'Sitzmann, Helmut'

_publ_section_title
;
 How big is a Cp? Novel cycloheptatrienyl zirconium complexes with tri-,
 tetra- and pentasubstituted cyclopentadienyl ligands.
;
_journal_issue 42
_journal_name_full 'Dalton transactions (Cambridge, England : 2003)'
_journal_page_first 15818
_journal_page_last 15828
_journal_paper_doi 10.1039/c4dt01581a
_journal_volume 43
_journal_year 2014
_chemical_formula_sum 'C35 H26'
_chemical_formula_weight 446.56
_chemical_name_systematic
; 
 ? 
;
_space_group_IT_number 14
_symmetry_cell_setting monoclinic
_symmetry_space_group_name_Hall '-P 2yn'
_symmetry_space_group_name_H-M 'P 1 21/n 1'
_atom_sites_solution_hydrogens geom
_atom_sites_solution_primary direct
_atom_sites_solution_secondary difmap
_audit_creation_method SHELXL-97
_cell_angle_alpha 90.00
_cell_angle_beta 93.649(3)
_cell_angle_gamma 90.00
_cell_formula_units_Z 8
_cell_length_a 24.3208(8)
_cell_length_b 6.2097(2)
_cell_length_c 31.4383(10)
_cell_measurement_reflns_used 39682
_cell_measurement_temperature 100(2)
_cell_measurement_theta_max 75.8568
_cell_measurement_theta_min 3.2529
_cell_volume 4738.3(3)
_computing_cell_refinement
; 
CrysAlisPro, Oxford Diffraction Ltd., 
Version 1.171.35.21 (release 20-01-2012 CrysAlis171 .NET) 
(compiled Jan 23 2012,18:06:46) 
;
_computing_data_collection
; 
CrysAlisPro, Oxford Diffraction Ltd., 
Version 1.171.35.21 (release 20-01-2012 CrysAlis171 .NET) 
(compiled Jan 23 2012,18:06:46) 
;
_computing_data_reduction
; 
CrysAlisPro, Oxford Diffraction Ltd., 
Version 1.171.35.21 (release 20-01-2012 CrysAlis171 .NET) 
(compiled Jan 23 2012,18:06:46) 
;
_computing_molecular_graphics 'Bruker XP'
_computing_publication_material SHELXL-97
_computing_structure_refinement 'SHELXL-97 (Sheldrick, 1997)'
_computing_structure_solution 'SHELXS-97 (Sheldrick, 1990)'
_diffrn_ambient_temperature 100(2)
_diffrn_detector_area_resol_mean 10.3543
_diffrn_measured_fraction_theta_full 0.999
_diffrn_measured_fraction_theta_max 0.994
_diffrn_measurement_device_type 'Oxford Diffraction Xcalibur, Atlas, Nova'
_diffrn_measurement_method '\w scans'
_diffrn_radiation_monochromator mirror
_diffrn_radiation_source 'Nova (Cu) X-ray Source'
_diffrn_radiation_type 'Cu K\a'
_diffrn_radiation_wavelength 1.54184
_diffrn_reflns_av_R_equivalents 0.0380
_diffrn_reflns_av_sigmaI/netI 0.0153
_diffrn_reflns_limit_h_max 30
_diffrn_reflns_limit_h_min -30
_diffrn_reflns_limit_k_max 7
_diffrn_reflns_limit_k_min -7
_diffrn_reflns_limit_l_max 39
_diffrn_reflns_limit_l_min -39
_diffrn_reflns_number 96315
_diffrn_reflns_theta_full 75.00
_diffrn_reflns_theta_max 76.05
_diffrn_reflns_theta_min 3.64
_exptl_absorpt_coefficient_mu 0.534
_exptl_absorpt_correction_T_max 1.00000
_exptl_absorpt_correction_T_min 0.70252
_exptl_absorpt_correction_type multi-scan
_exptl_absorpt_process_details
; 
CrysAlisPro, Oxford Diffraction Ltd., 
Version 1.171.35.21 (release 20-01-2012 CrysAlis171 .NET) 
(compiled Jan 23 2012,18:06:46) 

;
_exptl_crystal_colour pink
_exptl_crystal_density_diffrn 1.252
_exptl_crystal_density_method 'not measured'
_exptl_crystal_description prism
_exptl_crystal_F_000 1888
_exptl_crystal_size_max 0.12
_exptl_crystal_size_mid 0.07
_exptl_crystal_size_min 0.05
_refine_diff_density_max 0.282
_refine_diff_density_min -0.199
_refine_diff_density_rms 0.039
_refine_ls_extinction_method none
_refine_ls_goodness_of_fit_ref 1.032
_refine_ls_hydrogen_treatment mixed
_refine_ls_matrix_type full
_refine_ls_number_parameters 639
_refine_ls_number_reflns 9855
_refine_ls_number_restraints 0
_refine_ls_restrained_S_all 1.032
_refine_ls_R_factor_all 0.0444
_refine_ls_R_factor_gt 0.0400
_refine_ls_shift/su_max 0.001
_refine_ls_shift/su_mean 0.000
_refine_ls_structure_factor_coef Fsqd
_refine_ls_weighting_details 'calc w=1/[\s^2^(Fo^2^)+(0.0504P)^2^+1.9166P] where P=(Fo^2^+2Fc^2^)/3'
_refine_ls_weighting_scheme calc
_refine_ls_wR_factor_gt 0.1000
_refine_ls_wR_factor_ref 0.1037
_reflns_number_gt 8912
_reflns_number_total 9855
_reflns_threshold_expression >2sigma(I)
_cod_data_source_file c4dt01581a2.cif
_cod_data_source_block atag52
_cod_depositor_comments 'Adding full bibliography for 7032574--7032578.cif.'
_cod_original_sg_symbol_H-M 'P 21/n'
_cod_database_code 7032578

loop_
_symmetry_equiv_pos_as_xyz
'x, y, z'
'-x+1/2, y+1/2, -z+1/2'
'-x, -y, -z'
'x-1/2, -y-1/2, z-1/2'

loop_
_atom_site_label
_atom_site_type_symbol
_atom_site_fract_x
_atom_site_fract_y
_atom_site_fract_z
_atom_site_U_iso_or_equiv
_atom_site_adp_type
_atom_site_occupancy
_atom_site_symmetry_multiplicity
_atom_site_calc_flag
_atom_site_refinement_flags
C1 C 0.35103(4) 0.73538(19) 0.65412(3) 0.0182(2) Uani 1 1 d .
H1 H 0.3386(5) 0.882(2) 0.6455(4) 0.013(3) Uiso 1 1 d .
C2 C 0.32438(4) 0.57408(18) 0.62283(3) 0.0185(2) Uani 1 1 d .
C3 C 0.36400(4) 0.48287(18) 0.60023(3) 0.0181(2) Uani 1 1 d .
C4 C 0.41856(4) 0.57232(18) 0.61468(3) 0.0179(2) Uani 1 1 d .
C5 C 0.41204(4) 0.71633(18) 0.64645(3) 0.0183(2) Uani 1 1 d .
C11 C 0.33748(4) 0.70061(19) 0.70017(4) 0.0188(2) Uani 1 1 d .
C12 C 0.31518(5) 0.8636(2) 0.72406(4) 0.0226(2) Uani 1 1 d .
H12 H 0.3075 1.0002 0.7114 0.027 Uiso 1 1 calc R
C13 C 0.30395(5) 0.8283(2) 0.76647(4) 0.0277(3) Uani 1 1 d .
H13 H 0.2887 0.9405 0.7826 0.033 Uiso 1 1 calc R
C14 C 0.31501(5) 0.6298(2) 0.78506(4) 0.0284(3) Uani 1 1 d .
H14 H 0.3078 0.6063 0.8140 0.034 Uiso 1 1 calc R
C15 C 0.33662(5) 0.4651(2) 0.76138(4) 0.0272(3) Uani 1 1 d .
H15 H 0.3437 0.3281 0.7740 0.033 Uiso 1 1 calc R
C16 C 0.34781(5) 0.5010(2) 0.71920(4) 0.0226(2) Uani 1 1 d .
H16 H 0.3627 0.3880 0.7031 0.027 Uiso 1 1 calc R
C21 C 0.26438(4) 0.53754(19) 0.61931(3) 0.0185(2) Uani 1 1 d .
C22 C 0.22801(5) 0.7030(2) 0.62899(4) 0.0220(2) Uani 1 1 d .
H22 H 0.2423 0.8391 0.6380 0.026 Uiso 1 1 calc R
C23 C 0.17130(5) 0.6712(2) 0.62571(4) 0.0247(2) Uani 1 1 d .
H23 H 0.1473 0.7857 0.6322 0.030 Uiso 1 1 calc R
C24 C 0.14955(5) 0.4733(2) 0.61295(4) 0.0244(2) Uani 1 1 d .
H24 H 0.1108 0.4517 0.6107 0.029 Uiso 1 1 calc R
C25 C 0.18487(5) 0.3071(2) 0.60349(4) 0.0234(2) Uani 1 1 d .
H25 H 0.1702 0.1713 0.5947 0.028 Uiso 1 1 calc R
C26 C 0.24168(5) 0.33741(19) 0.60678(4) 0.0207(2) Uani 1 1 d .
H26 H 0.2654 0.2216 0.6005 0.025 Uiso 1 1 calc R
C31 C 0.35559(4) 0.33035(19) 0.56392(3) 0.0186(2) Uani 1 1 d .
C32 C 0.32720(5) 0.3954(2) 0.52601(4) 0.0223(2) Uani 1 1 d .
H32 H 0.3130 0.5376 0.5234 0.027 Uiso 1 1 calc R
C33 C 0.31969(5) 0.2516(2) 0.49196(4) 0.0265(3) Uani 1 1 d .
H33 H 0.3010 0.2973 0.4661 0.032 Uiso 1 1 calc R
C34 C 0.33941(5) 0.0429(2) 0.49580(4) 0.0278(3) Uani 1 1 d .
H34 H 0.3339 -0.0547 0.4727 0.033 Uiso 1 1 calc R
C35 C 0.36716(5) -0.0236(2) 0.53329(4) 0.0253(2) Uani 1 1 d .
H35 H 0.3805 -0.1670 0.5360 0.030 Uiso 1 1 calc R
C36 C 0.37547(5) 0.1201(2) 0.56704(4) 0.0214(2) Uani 1 1 d .
H36 H 0.3950 0.0743 0.5926 0.026 Uiso 1 1 calc R
C41 C 0.46995(4) 0.52811(19) 0.59252(3) 0.0189(2) Uani 1 1 d .
C42 C 0.49237(5) 0.6907(2) 0.56824(4) 0.0229(2) Uani 1 1 d .
H42 H 0.4757 0.8292 0.5672 0.027 Uiso 1 1 calc R
C43 C 0.53873(5) 0.6523(2) 0.54561(4) 0.0264(3) Uani 1 1 d .
H43 H 0.5536 0.7641 0.5292 0.032 Uiso 1 1 calc R
C44 C 0.56322(5) 0.4507(2) 0.54707(4) 0.0265(3) Uani 1 1 d .
H44 H 0.5946 0.4237 0.5314 0.032 Uiso 1 1 calc R
C45 C 0.54188(5) 0.2889(2) 0.57135(4) 0.0259(3) Uani 1 1 d .
H45 H 0.5589 0.1510 0.5725 0.031 Uiso 1 1 calc R
C46 C 0.49563(5) 0.3270(2) 0.59416(4) 0.0225(2) Uani 1 1 d .
H46 H 0.4814 0.2153 0.6110 0.027 Uiso 1 1 calc R
C51 C 0.45394(4) 0.84708(19) 0.67027(3) 0.0192(2) Uani 1 1 d .
C52 C 0.44016(5) 1.0495(2) 0.68592(4) 0.0227(2) Uani 1 1 d .
H52 H 0.4035 1.1006 0.6812 0.027 Uiso 1 1 calc R
C53 C 0.47901(5) 1.1777(2) 0.70835(4) 0.0269(3) Uani 1 1 d .
H53 H 0.4688 1.3150 0.7186 0.032 Uiso 1 1 calc R
C54 C 0.53263(5) 1.1049(2) 0.71576(4) 0.0284(3) Uani 1 1 d .
H54 H 0.5594 1.1920 0.7309 0.034 Uiso 1 1 calc R
C55 C 0.54688(5) 0.9028(2) 0.70084(4) 0.0274(3) Uani 1 1 d .
H55 H 0.5835 0.8517 0.7061 0.033 Uiso 1 1 calc R
C56 C 0.50822(5) 0.7748(2) 0.67832(4) 0.0233(2) Uani 1 1 d .
H56 H 0.5187 0.6373 0.6683 0.028 Uiso 1 1 calc R
C1' C 0.34989(4) 0.85695(18) 0.14989(3) 0.0173(2) Uani 1 1 d .
H1' H 0.3368(5) 1.011(2) 0.1406(4) 0.020(3) Uiso 1 1 d .
C2' C 0.32086(4) 0.69729(18) 0.11967(3) 0.0174(2) Uani 1 1 d .
C3' C 0.35839(4) 0.60359(18) 0.09531(3) 0.0174(2) Uani 1 1 d .
C4' C 0.41389(4) 0.69052(18) 0.10768(3) 0.0172(2) Uani 1 1 d .
C5' C 0.40994(4) 0.83480(18) 0.13986(3) 0.0174(2) Uani 1 1 d .
C11' C 0.33841(4) 0.81948(18) 0.19626(3) 0.0173(2) Uani 1 1 d .
C12' C 0.31643(5) 0.9798(2) 0.22101(4) 0.0210(2) Uani 1 1 d .
H12' H 0.3090 1.1181 0.2091 0.025 Uiso 1 1 calc R
C13' C 0.30521(5) 0.9389(2) 0.26323(4) 0.0246(2) Uani 1 1 d .
H13' H 0.2902 1.0490 0.2799 0.030 Uiso 1 1 calc R
C14' C 0.31605(5) 0.7376(2) 0.28070(4) 0.0255(3) Uani 1 1 d .
H14' H 0.3086 0.7100 0.3095 0.031 Uiso 1 1 calc R
C15' C 0.33769(5) 0.5763(2) 0.25627(4) 0.0253(2) Uani 1 1 d .
H15' H 0.3449 0.4379 0.2682 0.030 Uiso 1 1 calc R
C16' C 0.34880(5) 0.61761(19) 0.21432(4) 0.0215(2) Uani 1 1 d .
H16' H 0.3637 0.5068 0.1977 0.026 Uiso 1 1 calc R
C21' C 0.26109(4) 0.66021(19) 0.12008(3) 0.0183(2) Uani 1 1 d .
C22' C 0.22594(5) 0.8278(2) 0.13086(4) 0.0216(2) Uani 1 1 d .
H22' H 0.2409 0.9662 0.1374 0.026 Uiso 1 1 calc R
C23' C 0.16947(5) 0.7948(2) 0.13218(4) 0.0248(3) Uani 1 1 d .
H23' H 0.1462 0.9104 0.1394 0.030 Uiso 1 1 calc R
C24' C 0.14707(5) 0.5934(2) 0.12304(4) 0.0252(3) Uani 1 1 d .
H24' H 0.1085 0.5708 0.1238 0.030 Uiso 1 1 calc R
C25' C 0.18139(5) 0.4249(2) 0.11271(4) 0.0233(2) Uani 1 1 d .
H25' H 0.1662 0.2865 0.1066 0.028 Uiso 1 1 calc R
C26' C 0.23775(5) 0.4574(2) 0.11123(4) 0.0207(2) Uani 1 1 d .
H26' H 0.2608 0.3409 0.1041 0.025 Uiso 1 1 calc R
C31' C 0.34545(4) 0.45105(18) 0.05957(3) 0.0174(2) Uani 1 1 d .
C32' C 0.31020(4) 0.51490(19) 0.02502(4) 0.0202(2) Uani 1 1 d .
H32' H 0.2964 0.6581 0.0238 0.024 Uiso 1 1 calc R
C33' C 0.29505(5) 0.3706(2) -0.00758(4) 0.0232(2) Uani 1 1 d .
H33' H 0.2710 0.4157 -0.0308 0.028 Uiso 1 1 calc R
C34' C 0.31506(5) 0.1610(2) -0.00618(4) 0.0246(3) Uani 1 1 d .
H34' H 0.3045 0.0624 -0.0283 0.030 Uiso 1 1 calc R
C35' C 0.35059(5) 0.0963(2) 0.02784(4) 0.0233(2) Uani 1 1 d .
H35' H 0.3645 -0.0466 0.0289 0.028 Uiso 1 1 calc R
C36' C 0.36582(4) 0.24035(19) 0.06039(4) 0.0202(2) Uani 1 1 d .
H36' H 0.3903 0.1951 0.0834 0.024 Uiso 1 1 calc R
C41' C 0.46392(4) 0.64705(19) 0.08399(3) 0.0176(2) Uani 1 1 d .
C42' C 0.48529(5) 0.81249(19) 0.05986(4) 0.0205(2) Uani 1 1 d .
H42' H 0.4679 0.9495 0.0590 0.025 Uiso 1 1 calc R
C43' C 0.53180(5) 0.7791(2) 0.03710(4) 0.0238(2) Uani 1 1 d .
H43' H 0.5459 0.8930 0.0208 0.029 Uiso 1 1 calc R
C44' C 0.55762(5) 0.5797(2) 0.03816(4) 0.0246(2) Uani 1 1 d .
H44' H 0.5892 0.5563 0.0225 0.029 Uiso 1 1 calc R
C45' C 0.53702(5) 0.4149(2) 0.06223(4) 0.0241(2) Uani 1 1 d .
H45' H 0.5547 0.2784 0.0631 0.029 Uiso 1 1 calc R
C46' C 0.49059(5) 0.44783(19) 0.08516(4) 0.0211(2) Uani 1 1 d .
H46' H 0.4770 0.3339 0.1017 0.025 Uiso 1 1 calc R
C51' C 0.45345(4) 0.96423(19) 0.16218(3) 0.0185(2) Uani 1 1 d .
C52' C 0.44091(5) 1.16716(19) 0.17836(4) 0.0220(2) Uani 1 1 d .
H52' H 0.4042 1.2196 0.1746 0.026 Uiso 1 1 calc R
C53' C 0.48088(5) 1.2939(2) 0.19977(4) 0.0270(3) Uani 1 1 d .
H53' H 0.4715 1.4315 0.2103 0.032 Uiso 1 1 calc R
C54' C 0.53452(5) 1.2190(2) 0.20570(4) 0.0293(3) Uani 1 1 d .
H54' H 0.5620 1.3049 0.2203 0.035 Uiso 1 1 calc R
C55' C 0.54770(5) 1.0172(2) 0.19016(4) 0.0281(3) Uani 1 1 d .
H55' H 0.5844 0.9652 0.1943 0.034 Uiso 1 1 calc R
C56' C 0.50791(5) 0.8904(2) 0.16860(4) 0.0229(2) Uani 1 1 d .
H56' H 0.5176 0.7529 0.1581 0.027 Uiso 1 1 calc R

loop_
_atom_site_aniso_label
_atom_site_aniso_U_11
_atom_site_aniso_U_22
_atom_site_aniso_U_33
_atom_site_aniso_U_23
_atom_site_aniso_U_13
_atom_site_aniso_U_12
C1 0.0152(5) 0.0196(5) 0.0200(5) -0.0018(4) 0.0020(4) -0.0008(4)
C2 0.0180(5) 0.0191(5) 0.0185(5) 0.0001(4) 0.0014(4) -0.0017(4)
C3 0.0169(5) 0.0199(5) 0.0177(5) 0.0010(4) 0.0015(4) -0.0013(4)
C4 0.0162(5) 0.0193(5) 0.0182(5) 0.0011(4) 0.0014(4) -0.0009(4)
C5 0.0155(5) 0.0198(5) 0.0199(5) 0.0005(4) 0.0026(4) -0.0007(4)
C11 0.0129(5) 0.0230(6) 0.0205(5) -0.0033(4) 0.0018(4) -0.0029(4)
C12 0.0194(5) 0.0229(6) 0.0259(6) -0.0038(5) 0.0042(4) -0.0007(4)
C13 0.0227(6) 0.0343(7) 0.0268(6) -0.0112(5) 0.0075(5) -0.0050(5)
C14 0.0248(6) 0.0406(7) 0.0203(6) -0.0025(5) 0.0044(4) -0.0111(5)
C15 0.0270(6) 0.0289(6) 0.0256(6) 0.0033(5) -0.0003(5) -0.0059(5)
C16 0.0207(5) 0.0222(6) 0.0251(6) -0.0022(5) 0.0026(4) -0.0006(4)
C21 0.0164(5) 0.0233(6) 0.0159(5) 0.0013(4) 0.0021(4) -0.0011(4)
C22 0.0201(5) 0.0235(6) 0.0225(5) -0.0017(4) 0.0021(4) -0.0017(4)
C23 0.0186(5) 0.0308(7) 0.0249(6) -0.0005(5) 0.0025(4) 0.0031(5)
C24 0.0160(5) 0.0356(7) 0.0218(5) 0.0019(5) 0.0014(4) -0.0044(5)
C25 0.0213(5) 0.0268(6) 0.0221(5) 0.0017(5) 0.0016(4) -0.0061(5)
C26 0.0197(5) 0.0221(6) 0.0206(5) 0.0021(4) 0.0024(4) -0.0012(4)
C31 0.0142(5) 0.0239(6) 0.0178(5) -0.0016(4) 0.0030(4) -0.0048(4)
C32 0.0188(5) 0.0250(6) 0.0231(6) 0.0027(5) 0.0012(4) -0.0042(4)
C33 0.0229(6) 0.0390(7) 0.0175(5) 0.0011(5) -0.0001(4) -0.0103(5)
C34 0.0276(6) 0.0336(7) 0.0226(6) -0.0085(5) 0.0048(5) -0.0091(5)
C35 0.0228(6) 0.0244(6) 0.0291(6) -0.0061(5) 0.0042(5) -0.0028(5)
C36 0.0194(5) 0.0239(6) 0.0210(5) -0.0013(4) 0.0016(4) -0.0015(4)
C41 0.0155(5) 0.0236(6) 0.0177(5) -0.0033(4) 0.0011(4) -0.0024(4)
C42 0.0201(5) 0.0214(6) 0.0275(6) -0.0006(5) 0.0039(4) -0.0004(4)
C43 0.0232(6) 0.0289(6) 0.0279(6) 0.0012(5) 0.0072(5) -0.0047(5)
C44 0.0189(5) 0.0326(7) 0.0286(6) -0.0054(5) 0.0076(5) 0.0000(5)
C45 0.0201(5) 0.0253(6) 0.0327(6) -0.0024(5) 0.0033(5) 0.0036(5)
C46 0.0193(5) 0.0226(6) 0.0258(6) 0.0010(5) 0.0028(4) -0.0009(4)
C51 0.0178(5) 0.0226(6) 0.0175(5) -0.0011(4) 0.0035(4) -0.0037(4)
C52 0.0200(5) 0.0243(6) 0.0239(6) -0.0026(5) 0.0034(4) -0.0025(5)
C53 0.0286(6) 0.0255(6) 0.0269(6) -0.0062(5) 0.0047(5) -0.0073(5)
C54 0.0235(6) 0.0371(7) 0.0245(6) -0.0056(5) 0.0019(5) -0.0131(5)
C55 0.0171(5) 0.0401(7) 0.0250(6) -0.0036(5) 0.0014(4) -0.0040(5)
C56 0.0191(5) 0.0291(6) 0.0218(5) -0.0028(5) 0.0025(4) -0.0011(5)
C1' 0.0151(5) 0.0189(5) 0.0182(5) -0.0016(4) 0.0025(4) -0.0008(4)
C2' 0.0167(5) 0.0189(5) 0.0169(5) 0.0002(4) 0.0016(4) -0.0008(4)
C3' 0.0167(5) 0.0188(5) 0.0167(5) 0.0010(4) 0.0018(4) -0.0004(4)
C4' 0.0155(5) 0.0188(5) 0.0175(5) 0.0015(4) 0.0018(4) 0.0000(4)
C5' 0.0153(5) 0.0193(5) 0.0180(5) 0.0012(4) 0.0031(4) 0.0004(4)
C11' 0.0122(5) 0.0218(5) 0.0179(5) -0.0021(4) 0.0013(4) -0.0024(4)
C12' 0.0188(5) 0.0220(6) 0.0223(5) -0.0029(4) 0.0032(4) 0.0001(4)
C13' 0.0219(5) 0.0302(6) 0.0222(6) -0.0076(5) 0.0054(4) -0.0029(5)
C14' 0.0236(6) 0.0352(7) 0.0180(5) -0.0009(5) 0.0033(4) -0.0081(5)
C15' 0.0265(6) 0.0250(6) 0.0243(6) 0.0036(5) -0.0001(5) -0.0046(5)
C16' 0.0203(5) 0.0213(6) 0.0230(6) -0.0027(4) 0.0026(4) -0.0003(4)
C21' 0.0162(5) 0.0242(6) 0.0144(5) 0.0006(4) 0.0016(4) -0.0006(4)
C22' 0.0189(5) 0.0256(6) 0.0204(5) -0.0023(4) 0.0021(4) -0.0001(4)
C23' 0.0178(5) 0.0337(7) 0.0232(6) -0.0020(5) 0.0032(4) 0.0038(5)
C24' 0.0149(5) 0.0398(7) 0.0213(5) 0.0005(5) 0.0026(4) -0.0027(5)
C25' 0.0213(5) 0.0293(6) 0.0192(5) 0.0012(5) 0.0016(4) -0.0066(5)
C26' 0.0190(5) 0.0250(6) 0.0184(5) 0.0012(4) 0.0030(4) -0.0008(4)
C31' 0.0137(5) 0.0211(5) 0.0177(5) -0.0018(4) 0.0046(4) -0.0024(4)
C32' 0.0169(5) 0.0226(6) 0.0213(5) -0.0009(4) 0.0033(4) -0.0002(4)
C33' 0.0183(5) 0.0322(6) 0.0190(5) -0.0023(5) 0.0002(4) -0.0019(5)
C34' 0.0226(6) 0.0288(6) 0.0228(6) -0.0090(5) 0.0045(4) -0.0056(5)
C35' 0.0217(5) 0.0203(6) 0.0285(6) -0.0026(5) 0.0065(4) -0.0020(4)
C36' 0.0174(5) 0.0223(6) 0.0211(5) 0.0011(4) 0.0035(4) -0.0009(4)
C41' 0.0141(5) 0.0220(5) 0.0168(5) -0.0032(4) 0.0014(4) -0.0003(4)
C42' 0.0186(5) 0.0206(6) 0.0227(5) 0.0005(4) 0.0040(4) 0.0021(4)
C43' 0.0221(6) 0.0255(6) 0.0245(6) 0.0031(5) 0.0074(4) -0.0012(5)
C44' 0.0166(5) 0.0318(7) 0.0261(6) -0.0025(5) 0.0072(4) 0.0017(5)
C45' 0.0199(5) 0.0230(6) 0.0297(6) -0.0014(5) 0.0031(4) 0.0052(4)
C46' 0.0194(5) 0.0211(6) 0.0229(5) 0.0016(4) 0.0030(4) -0.0002(4)
C51' 0.0174(5) 0.0220(6) 0.0164(5) 0.0000(4) 0.0034(4) -0.0035(4)
C52' 0.0198(5) 0.0230(6) 0.0235(6) -0.0020(5) 0.0035(4) -0.0022(4)
C53' 0.0293(6) 0.0258(6) 0.0265(6) -0.0060(5) 0.0055(5) -0.0078(5)
C54' 0.0232(6) 0.0387(7) 0.0261(6) -0.0068(5) 0.0021(5) -0.0130(5)
C55' 0.0167(5) 0.0404(7) 0.0271(6) -0.0033(5) 0.0014(4) -0.0038(5)
C56' 0.0189(5) 0.0285(6) 0.0216(5) -0.0023(5) 0.0026(4) -0.0004(5)

loop_
_atom_type_symbol
_atom_type_description
_atom_type_scat_dispersion_real
_atom_type_scat_dispersion_imag
_atom_type_scat_source
C C 0.0181 0.0091 'International Tables Vol C Tables 4.2.6.8 and 6.1.1.4'
H H 0.0000 0.0000 'International Tables Vol C Tables 4.2.6.8 and 6.1.1.4'

loop_
_geom_angle_atom_site_label_1
_geom_angle_atom_site_label_2
_geom_angle_atom_site_label_3
_geom_angle
C2 C1 C11 114.41(9)
C2 C1 C5 103.05(9)
C11 C1 C5 114.35(9)
C3 C2 C21 128.98(10)
C3 C2 C1 109.03(9)
C21 C2 C1 121.97(10)
C2 C3 C4 109.57(10)
C2 C3 C31 126.87(10)
C4 C3 C31 123.38(9)
C5 C4 C3 109.13(9)
C5 C4 C41 127.19(10)
C3 C4 C41 123.17(10)
C4 C5 C51 128.97(10)
C4 C5 C1 109.18(9)
C51 C5 C1 121.81(10)
C12 C11 C16 118.81(11)
C12 C11 C1 121.76(11)
C16 C11 C1 119.43(10)
C11 C12 C13 120.54(12)
C14 C13 C12 119.96(12)
C13 C14 C15 120.00(11)
C14 C15 C16 119.86(12)
C15 C16 C11 120.82(11)
C22 C21 C26 117.82(10)
C22 C21 C2 120.41(10)
C26 C21 C2 121.76(10)
C23 C22 C21 121.09(11)
C24 C23 C22 120.36(11)
C23 C24 C25 119.42(11)
C24 C25 C26 120.58(11)
C25 C26 C21 120.72(11)
C36 C31 C32 118.74(11)
C36 C31 C3 120.82(10)
C32 C31 C3 120.44(11)
C33 C32 C31 120.14(12)
C34 C33 C32 120.24(11)
C35 C34 C33 120.08(11)
C34 C35 C36 119.84(12)
C35 C36 C31 120.95(11)
C46 C41 C42 118.53(10)
C46 C41 C4 122.19(10)
C42 C41 C4 119.26(10)
C43 C42 C41 120.83(11)
C44 C43 C42 119.88(11)
C45 C44 C43 119.95(11)
C44 C45 C46 120.32(12)
C45 C46 C41 120.49(11)
C52 C51 C56 117.91(11)
C52 C51 C5 120.13(10)
C56 C51 C5 121.96(11)
C53 C52 C51 121.47(11)
C54 C53 C52 119.97(12)
C53 C54 C55 119.31(11)
C56 C55 C54 120.84(12)
C55 C56 C51 120.49(12)
C2' C1' C11' 113.22(9)
C2' C1' C5' 103.07(9)
C11' C1' C5' 115.02(9)
C3' C2' C21' 129.54(10)
C3' C2' C1' 109.29(9)
C21' C2' C1' 121.16(9)
C2' C3' C4' 109.22(10)
C2' C3' C31' 125.50(10)
C4' C3' C31' 125.11(9)
C5' C4' C3' 109.20(9)
C5' C4' C41' 126.13(10)
C3' C4' C41' 124.15(10)
C4' C5' C51' 129.23(10)
C4' C5' C1' 109.18(9)
C51' C5' C1' 121.54(9)
C12' C11' C16' 118.85(10)
C12' C11' C1' 121.84(10)
C16' C11' C1' 119.29(10)
C11' C12' C13' 120.47(11)
C14' C13' C12' 119.89(11)
C13' C14' C15' 120.14(11)
C14' C15' C16' 119.80(12)
C15' C16' C11' 120.85(11)
C26' C21' C22' 117.99(10)
C26' C21' C2' 121.75(10)
C22' C21' C2' 120.23(10)
C23' C22' C21' 121.04(11)
C24' C23' C22' 120.16(11)
C23' C24' C25' 119.56(10)
C26' C25' C24' 120.45(11)
C25' C26' C21' 120.79(11)
C32' C31' C36' 118.60(10)
C32' C31' C3' 119.74(10)
C36' C31' C3' 121.60(10)
C33' C32' C31' 120.64(11)
C34' C33' C32' 120.24(11)
C33' C34' C35' 119.60(11)
C34' C35' C36' 120.23(11)
C35' C36' C31' 120.68(11)
C46' C41' C42' 118.52(10)
C46' C41' C4' 122.67(10)
C42' C41' C4' 118.80(10)
C43' C42' C41' 120.82(11)
C44' C43' C42' 120.11(11)
C45' C44' C43' 119.56(10)
C44' C45' C46' 120.51(11)
C45' C46' C41' 120.47(11)
C52' C51' C56' 117.86(10)
C52' C51' C5' 119.89(10)
C56' C51' C5' 122.24(11)
C53' C52' C51' 121.56(11)
C54' C53' C52' 119.88(12)
C53' C54' C55' 119.43(11)
C54' C55' C56' 120.87(12)
C55' C56' C51' 120.41(12)

loop_
_geom_bond_atom_site_label_1
_geom_bond_atom_site_label_2
_geom_bond_distance
C1 C2 1.5199(15)
C1 C11 1.5204(15)
C1 C5 1.5229(14)
C2 C3 1.3569(15)
C2 C21 1.4739(15)
C3 C4 1.4829(15)
C3 C31 1.4875(15)
C4 C5 1.3574(16)
C4 C41 1.4944(15)
C5 C51 1.4702(15)
C11 C12 1.3910(16)
C11 C16 1.3920(17)
C12 C13 1.3953(17)
C13 C14 1.383(2)
C14 C15 1.3882(19)
C15 C16 1.3886(17)
C21 C22 1.4018(16)
C21 C26 1.4059(16)
C22 C23 1.3905(16)
C23 C24 1.3872(18)
C24 C25 1.3872(18)
C25 C26 1.3916(16)
C31 C36 1.3933(17)
C31 C32 1.3984(16)
C32 C33 1.3969(17)
C33 C34 1.384(2)
C34 C35 1.3836(18)
C35 C36 1.3912(17)
C41 C46 1.3958(16)
C41 C42 1.3974(16)
C42 C43 1.3917(16)
C43 C44 1.3859(18)
C44 C45 1.3828(18)
C45 C46 1.3923(16)
C51 C52 1.3982(17)
C51 C56 1.4023(16)
C52 C53 1.3924(17)
C53 C54 1.3858(18)
C54 C55 1.3909(19)
C55 C56 1.3901(17)
C1' C2' 1.5161(15)
C1' C11' 1.5197(15)
C1' C5' 1.5198(14)
C2' C3' 1.3591(15)
C2' C21' 1.4726(14)
C3' C4' 1.4826(15)
C3' C31' 1.4878(15)
C4' C5' 1.3592(16)
C4' C41' 1.4909(14)
C5' C51' 1.4709(15)
C11' C12' 1.3910(16)
C11' C16' 1.3926(16)
C12' C13' 1.3953(16)
C13' C14' 1.3837(19)
C14' C15' 1.3864(18)
C15' C16' 1.3870(16)
C21' C26' 1.4018(16)
C21' C22' 1.4023(16)
C22' C23' 1.3917(16)
C23' C24' 1.3866(19)
C24' C25' 1.3902(18)
C25' C26' 1.3892(15)
C31' C32' 1.3976(16)
C31' C36' 1.3987(16)
C32' C33' 1.3933(16)
C33' C34' 1.3892(18)
C34' C35' 1.3909(18)
C35' C36' 1.3913(16)
C41' C46' 1.3963(16)
C41' C42' 1.3970(16)
C42' C43' 1.3919(15)
C43' C44' 1.3881(17)
C44' C45' 1.3851(18)
C45' C46' 1.3928(16)
C51' C52' 1.3998(16)
C51' C56' 1.4039(16)
C52' C53' 1.3908(17)
C53' C54' 1.3864(19)
C54' C55' 1.390(2)
C55' C56' 1.3903(17)

loop_
_geom_torsion_atom_site_label_1
_geom_torsion_atom_site_label_2
_geom_torsion_atom_site_label_3
_geom_torsion_atom_site_label_4
_geom_torsion
C11 C1 C2 C3 -126.22(10)
C5 C1 C2 C3 -1.47(12)
C11 C1 C2 C21 55.03(14)
C5 C1 C2 C21 179.78(10)
C21 C2 C3 C4 179.21(11)
C1 C2 C3 C4 0.58(13)
C21 C2 C3 C31 4.0(2)
C1 C2 C3 C31 -174.60(11)
C2 C3 C4 C5 0.69(13)
C31 C3 C4 C5 176.07(11)
C2 C3 C4 C41 -171.64(10)
C31 C3 C4 C41 3.74(17)
C3 C4 C5 C51 -179.25(11)
C41 C4 C5 C51 -7.3(2)
C3 C4 C5 C1 -1.64(13)
C41 C4 C5 C1 170.29(11)
C2 C1 C5 C4 1.90(12)
C11 C1 C5 C4 126.69(11)
C2 C1 C5 C51 179.72(10)
C11 C1 C5 C51 -55.49(14)
C2 C1 C11 C12 -125.23(11)
C5 C1 C11 C12 116.23(12)
C2 C1 C11 C16 55.09(14)
C5 C1 C11 C16 -63.45(14)
C16 C11 C12 C13 0.70(17)
C1 C11 C12 C13 -178.98(10)
C11 C12 C13 C14 0.00(18)
C12 C13 C14 C15 -0.82(18)
C13 C14 C15 C16 0.91(18)
C14 C15 C16 C11 -0.19(18)
C12 C11 C16 C15 -0.61(17)
C1 C11 C16 C15 179.08(10)
C3 C2 C21 C22 -149.93(12)
C1 C2 C21 C22 28.55(16)
C3 C2 C21 C26 30.85(18)
C1 C2 C21 C26 -150.67(11)
C26 C21 C22 C23 -0.94(17)
C2 C21 C22 C23 179.81(11)
C21 C22 C23 C24 0.42(18)
C22 C23 C24 C25 0.00(18)
C23 C24 C25 C26 0.13(18)
C24 C25 C26 C21 -0.69(17)
C22 C21 C26 C25 1.07(16)
C2 C21 C26 C25 -179.69(10)
C2 C3 C31 C36 -116.04(13)
C4 C3 C31 C36 69.41(15)
C2 C3 C31 C32 63.59(16)
C4 C3 C31 C32 -110.97(13)
C36 C31 C32 C33 -0.69(16)
C3 C31 C32 C33 179.68(10)
C31 C32 C33 C34 1.16(17)
C32 C33 C34 C35 -0.64(18)
C33 C34 C35 C36 -0.36(18)
C34 C35 C36 C31 0.83(17)
C32 C31 C36 C35 -0.31(16)
C3 C31 C36 C35 179.32(10)
C5 C4 C41 C46 117.69(14)
C3 C4 C41 C46 -71.42(15)
C5 C4 C41 C42 -64.28(16)
C3 C4 C41 C42 106.60(13)
C46 C41 C42 C43 1.04(17)
C4 C41 C42 C43 -177.06(11)
C41 C42 C43 C44 -0.07(19)
C42 C43 C44 C45 -0.67(19)
C43 C44 C45 C46 0.42(19)
C44 C45 C46 C41 0.58(19)
C42 C41 C46 C45 -1.29(17)
C4 C41 C46 C45 176.75(11)
C4 C5 C51 C52 149.16(12)
C1 C5 C51 C52 -28.19(16)
C4 C5 C51 C56 -31.28(18)
C1 C5 C51 C56 151.37(11)
C56 C51 C52 C53 0.86(17)
C5 C51 C52 C53 -179.57(11)
C51 C52 C53 C54 -0.33(19)
C52 C53 C54 C55 -0.43(19)
C53 C54 C55 C56 0.64(19)
C54 C55 C56 C51 -0.10(19)
C52 C51 C56 C55 -0.64(17)
C5 C51 C56 C55 179.79(11)
C11' C1' C2' C3' -126.49(10)
C5' C1' C2' C3' -1.59(12)
C11' C1' C2' C21' 52.56(14)
C5' C1' C2' C21' 177.45(10)
C21' C2' C3' C4' -178.30(11)
C1' C2' C3' C4' 0.64(13)
C21' C2' C3' C31' 6.15(19)
C1' C2' C3' C31' -174.90(10)
C2' C3' C4' C5' 0.72(13)
C31' C3' C4' C5' 176.28(10)
C2' C3' C4' C41' -171.46(10)
C31' C3' C4' C41' 4.10(17)
C3' C4' C5' C51' -179.12(11)
C41' C4' C5' C51' -7.13(19)
C3' C4' C5' C1' -1.75(13)
C41' C4' C5' C1' 170.24(10)
C2' C1' C5' C4' 2.04(12)
C11' C1' C5' C4' 125.76(10)
C2' C1' C5' C51' 179.65(10)
C11' C1' C5' C51' -56.64(14)
C2' C1' C11' C12' -123.44(11)
C5' C1' C11' C12' 118.41(11)
C2' C1' C11' C16' 54.90(13)
C5' C1' C11' C16' -63.26(13)
C16' C11' C12' C13' 0.22(16)
C1' C11' C12' C13' 178.57(10)
C11' C12' C13' C14' 0.09(17)
C12' C13' C14' C15' -0.41(18)
C13' C14' C15' C16' 0.42(18)
C14' C15' C16' C11' -0.11(18)
C12' C11' C16' C15' -0.21(17)
C1' C11' C16' C15' -178.60(10)
C3' C2' C21' C26' 32.45(18)
C1' C2' C21' C26' -146.38(11)
C3' C2' C21' C22' -149.68(12)
C1' C2' C21' C22' 31.49(15)
C26' C21' C22' C23' -0.86(17)
C2' C21' C22' C23' -178.80(10)
C21' C22' C23' C24' 0.42(18)
C22' C23' C24' C25' 0.23(18)
C23' C24' C25' C26' -0.42(17)
C24' C25' C26' C21' -0.04(17)
C22' C21' C26' C25' 0.66(16)
C2' C21' C26' C25' 178.58(10)
C2' C3' C31' C32' 58.21(16)
C4' C3' C31' C32' -116.64(12)
C2' C3' C31' C36' -118.95(13)
C4' C3' C31' C36' 66.20(15)
C36' C31' C32' C33' 0.94(16)
C3' C31' C32' C33' -176.31(10)
C31' C32' C33' C34' -0.24(17)
C32' C33' C34' C35' -0.39(17)
C33' C34' C35' C36' 0.30(17)
C34' C35' C36' C31' 0.42(17)
C32' C31' C36' C35' -1.03(16)
C3' C31' C36' C35' 176.16(10)
C5' C4' C41' C46' 116.26(13)
C3' C4' C41' C46' -72.89(15)
C5' C4' C41' C42' -63.29(15)
C3' C4' C41' C42' 107.56(13)
C46' C41' C42' C43' 0.66(17)
C4' C41' C42' C43' -179.78(10)
C41' C42' C43' C44' 0.00(18)
C42' C43' C44' C45' -0.46(18)
C43' C44' C45' C46' 0.25(19)
C44' C45' C46' C41' 0.43(18)
C42' C41' C46' C45' -0.87(17)
C4' C41' C46' C45' 179.58(11)
C4' C5' C51' C52' 149.05(12)
C1' C5' C51' C52' -28.03(16)
C4' C5' C51' C56' -31.87(18)
C1' C5' C51' C56' 151.05(11)
C56' C51' C52' C53' 0.65(17)
C5' C51' C52' C53' 179.77(11)
C51' C52' C53' C54' -0.41(18)
C52' C53' C54' C55' -0.11(19)
C53' C54' C55' C56' 0.35(19)
C54' C55' C56' C51' -0.09(19)
C52' C51' C56' C55' -0.41(17)
C5' C51' C56' C55' -179.50(11)
